data_4313576
loop_
_publ_author_name
'Steven C. F. Kui'
'Hung-Wing Li'
'Hung Kay Lee'

_publ_section_title
;
 Cerium(III) and Neodymium(III) Amides Derived from a Chelating 2-Pyridyl
 Amido Ligand
;
_journal_name_full 'Inorganic Chemistry'
_journal_page_first 2824
_journal_page_last 2826
_journal_paper_doi 10.1021/ic0340534
_journal_volume 42
_journal_year 2003
_chemical_formula_sum 'C41 H83 N6 Na Nd O2 Si2'
_chemical_formula_weight 915.54
_chemical_name_systematic
;
  ?
;
_space_group_IT_number 2
_symmetry_cell_setting triclinic
_symmetry_space_group_name_Hall '-P 1'
_symmetry_space_group_name_H-M 'P -1'
_atom_sites_solution_hydrogens geom
_atom_sites_solution_primary direct
_atom_sites_solution_secondary difmap
_audit_creation_method SHELXL-97
_cell_angle_alpha 93.91(3)
_cell_angle_beta 97.63(3)
_cell_angle_gamma 112.65(3)
_cell_formula_units_Z 2
_cell_length_a 10.605(2)
_cell_length_b 12.948(3)
_cell_length_c 21.110(4)
_cell_measurement_temperature 293(2)
_cell_volume 2628.8(12)
_computing_cell_refinement 'BIOTEX RIGAKU'
_computing_data_collection 'RAXIS-IIC RIGAKU'
_computing_data_reduction 'BIOTEX RIGAKU'
_computing_molecular_graphics 'SIEMENS SHELXTL'
_computing_publication_material 'SIEMENS SHELXTL'
_computing_structure_refinement 'SHELXL-97 (Sheldrick, 1997)'
_computing_structure_solution 'SHELXS-97 (Sheldrick, 1990)'
_diffrn_ambient_temperature 293(2)
_diffrn_measured_fraction_theta_full 0.842
_diffrn_measured_fraction_theta_max 0.842
_diffrn_measurement_device_type 'RAXIS-IIC RIGAKU'
_diffrn_measurement_method IP
_diffrn_radiation_monochromator graphite
_diffrn_radiation_source 'fine-focus sealed tube'
_diffrn_radiation_type MoK\a
_diffrn_radiation_wavelength 0.71073
_diffrn_reflns_av_R_equivalents 0.0000
_diffrn_reflns_av_sigmaI/netI 0.0682
_diffrn_reflns_limit_h_max 11
_diffrn_reflns_limit_h_min -12
_diffrn_reflns_limit_k_max 15
_diffrn_reflns_limit_k_min 0
_diffrn_reflns_limit_l_max 25
_diffrn_reflns_limit_l_min -25
_diffrn_reflns_number 8205
_diffrn_reflns_theta_full 25.47
_diffrn_reflns_theta_max 25.47
_diffrn_reflns_theta_min 1.72
_exptl_absorpt_coefficient_mu 1.076
_exptl_absorpt_correction_T_max 1.122
_exptl_absorpt_correction_T_min 0.750
_exptl_absorpt_correction_type ABSCOR
_exptl_crystal_colour PALE_BLUE
_exptl_crystal_density_diffrn 1.157
_exptl_crystal_density_method 'not measured'
_exptl_crystal_description BLOCK
_exptl_crystal_F_000 972
_exptl_crystal_size_max 0.40
_exptl_crystal_size_mid 0.35
_exptl_crystal_size_min 0.35
_refine_diff_density_max 1.134
_refine_diff_density_min -1.345
_refine_diff_density_rms 0.165
_refine_ls_extinction_coef 0.0277(17)
_refine_ls_extinction_expression Fc^*^=kFc[1+0.001xFc^2^\l^3^/sin(2\q)]^-1/4^
_refine_ls_extinction_method SHELXL
_refine_ls_goodness_of_fit_ref 1.060
_refine_ls_hydrogen_treatment mixed
_refine_ls_matrix_type full
_refine_ls_number_parameters 483
_refine_ls_number_reflns 8205
_refine_ls_number_restraints 0
_refine_ls_restrained_S_all 1.060
_refine_ls_R_factor_all 0.0636
_refine_ls_R_factor_gt 0.0593
_refine_ls_shift/su_max 0.171
_refine_ls_shift/su_mean 0.007
_refine_ls_structure_factor_coef Fsqd
_refine_ls_weighting_details 'calc w=1/[\s^2^(Fo^2^)+(0.1099P)^2^+0.0000P] where P=(Fo^2^+2Fc^2^)/3'
_refine_ls_weighting_scheme calc
_refine_ls_wR_factor_gt 0.1614
_refine_ls_wR_factor_ref 0.1666
_reflns_number_gt 7619
_reflns_number_total 8205
_reflns_threshold_expression >2sigma(I)
_cod_data_source_file ic0340534_4.cif
_cod_data_source_block Compound4
_cod_depositor_comments
;
The following automatic conversions were performed:

'_symmetry_cell_setting' value 'TRICLINIC' changed to 'triclinic'
according to the built-in table from CIF Core dictionary named
'cif_core.dic' version 2.4.1 from 2010-06-29.

Automatic conversion script
Id: cif_fix_values 1646 2011-03-28 12:23:43Z adriana 
;
_cod_original_cell_volume 2628.7(9)
_cod_database_code 4313576

loop_
_symmetry_equiv_pos_as_xyz
'x, y, z'
'-x, -y, -z'

loop_
_atom_site_label
_atom_site_type_symbol
_atom_site_fract_x
_atom_site_fract_y
_atom_site_fract_z
_atom_site_U_iso_or_equiv
_atom_site_adp_type
_atom_site_occupancy
_atom_site_symmetry_multiplicity
_atom_site_calc_flag
_atom_site_refinement_flags
_atom_site_disorder_assembly
_atom_site_disorder_group
Nd1 Nd 0.47443(3) 0.72423(2) 0.240238(12) 0.06077(16) Uani 1 1 d . . .
Na1 Na 0.4133(3) 0.4442(2) 0.20827(13) 0.0840(6) Uani 1 1 d . . .
Si1 Si 0.7290(2) 0.74426(17) 0.39527(8) 0.0815(5) Uani 1 1 d . . .
Si2 Si 0.22741(16) 0.69481(14) 0.08232(7) 0.0644(4) Uani 1 1 d . . .
O1 O 0.5648(4) 0.6219(3) 0.18709(18) 0.0740(10) Uani 1 1 d . . .
O2 O 0.3207(4) 0.5601(3) 0.26090(19) 0.0748(10) Uani 1 1 d . . .
N1 N 0.6694(5) 0.8063(4) 0.3360(2) 0.0760(12) Uani 1 1 d . . .
N2 N 0.6795(6) 0.9210(4) 0.2579(2) 0.0752(12) Uani 1 1 d . . .
N3 N 0.3125(5) 0.7665(4) 0.1573(2) 0.0641(10) Uani 1 1 d . . .
N4 N 0.3472(5) 0.8562(4) 0.2588(2) 0.0734(12) Uani 1 1 d . . .
N5 N 0.4900(9) 0.2891(6) 0.2480(4) 0.115(2) Uani 1 1 d . . .
N6 N 0.2726(8) 0.2605(5) 0.1290(3) 0.1026(19) Uani 1 1 d . . .
C1 C 0.7386(6) 0.9065(5) 0.3157(3) 0.0735(14) Uani 1 1 d . . .
C2 C 0.8643(8) 0.9946(6) 0.3486(3) 0.098(2) Uani 1 1 d . . .
H2A H 0.9074 0.9865 0.3882 0.117 Uiso 1 1 calc R . .
C3 C 0.9209(9) 1.0913(7) 0.3210(4) 0.114(3) Uani 1 1 d . . .
H3A H 1.0035 1.1486 0.3419 0.136 Uiso 1 1 calc R . .
C4 C 0.8576(8) 1.1049(6) 0.2631(4) 0.103(2) Uani 1 1 d . . .
H4A H 0.8951 1.1714 0.2452 0.124 Uiso 1 1 calc R . .
C5 C 0.7363(7) 1.0173(5) 0.2318(3) 0.0811(16) Uani 1 1 d . . .
C6 C 0.6617(10) 1.0231(6) 0.1680(4) 0.110(3) Uani 1 1 d . . .
H6A H 0.5818 0.9537 0.1545 0.165 Uiso 1 1 calc R . .
H6B H 0.7225 1.0347 0.1369 0.165 Uiso 1 1 calc R . .
H6C H 0.6328 1.0847 0.1717 0.165 Uiso 1 1 calc R . .
C7 C 0.6304(9) 0.5878(6) 0.3738(4) 0.107(2) Uani 1 1 d . . .
H7A H 0.6438 0.5647 0.3319 0.161 Uiso 1 1 calc R . .
H7B H 0.5335 0.5690 0.3735 0.161 Uiso 1 1 calc R . .
H7C H 0.6635 0.5495 0.4051 0.161 Uiso 1 1 calc R . .
C8 C 0.9185(9) 0.7749(8) 0.4008(4) 0.108(2) Uani 1 1 d . . .
H8A H 0.9363 0.7554 0.3592 0.162 Uiso 1 1 calc R . .
H8B H 0.9440 0.7313 0.4310 0.162 Uiso 1 1 calc R . .
H8C H 0.9721 0.8538 0.4149 0.162 Uiso 1 1 calc R . .
C9 C 0.6974(9) 0.7841(8) 0.4791(3) 0.104(2) Uani 1 1 d . . .
C10 C 0.7587(14) 0.7254(12) 0.5282(4) 0.166(5) Uani 1 1 d . . .
H10A H 0.7437 0.7448 0.5704 0.249 Uiso 1 1 calc R . .
H10B H 0.8564 0.7498 0.5283 0.249 Uiso 1 1 calc R . .
H10C H 0.7140 0.6451 0.5164 0.249 Uiso 1 1 calc R . .
C11 C 0.7638(13) 0.9126(9) 0.4978(4) 0.159(4) Uani 1 1 d . . .
H11A H 0.7471 0.9310 0.5399 0.239 Uiso 1 1 calc R . .
H11B H 0.7238 0.9475 0.4670 0.239 Uiso 1 1 calc R . .
H11C H 0.8619 0.9396 0.4983 0.239 Uiso 1 1 calc R . .
C12 C 0.5449(11) 0.7445(11) 0.4794(4) 0.148(4) Uani 1 1 d . . .
H12A H 0.5302 0.7648 0.5215 0.222 Uiso 1 1 calc R . .
H12B H 0.5016 0.6640 0.4684 0.222 Uiso 1 1 calc R . .
H12C H 0.5053 0.7793 0.4484 0.222 Uiso 1 1 calc R . .
C13 C 0.2726(6) 0.8293(5) 0.1980(3) 0.0654(12) Uani 1 1 d . . .
C14 C 0.1614(6) 0.8627(5) 0.1851(3) 0.0781(15) Uani 1 1 d . . .
H14A H 0.1084 0.8456 0.1440 0.094 Uiso 1 1 calc R . .
C15 C 0.1316(8) 0.9217(6) 0.2346(4) 0.0916(19) Uani 1 1 d . . .
H15A H 0.0581 0.9440 0.2264 0.110 Uiso 1 1 calc R . .
C16 C 0.2091(8) 0.9470(6) 0.2949(4) 0.092(2) Uani 1 1 d . . .
H16A H 0.1886 0.9859 0.3280 0.110 Uiso 1 1 calc R . .
C17 C 0.3164(8) 0.9144(6) 0.3058(3) 0.0877(19) Uani 1 1 d . . .
C18 C 0.4115(12) 0.9426(8) 0.3702(4) 0.135(4) Uani 1 1 d . . .
H18A H 0.4825 0.9146 0.3672 0.202 Uiso 1 1 calc R . .
H18B H 0.3589 0.9081 0.4023 0.202 Uiso 1 1 calc R . .
H18C H 0.4536 1.0230 0.3820 0.202 Uiso 1 1 calc R . .
C19 C 0.0317(6) 0.6336(6) 0.0732(3) 0.0855(17) Uani 1 1 d . . .
H19A H 0.0037 0.5884 0.1070 0.128 Uiso 1 1 calc R . .
H19B H -0.0080 0.5876 0.0322 0.128 Uiso 1 1 calc R . .
H19C H 0.0003 0.6939 0.0757 0.128 Uiso 1 1 calc R . .
C20 C 0.2761(7) 0.5703(5) 0.0712(3) 0.0825(16) Uiso 1 1 d . . .
H20A H 0.2510 0.5249 0.1053 0.124 Uiso 1 1 calc R . .
H20B H 0.3744 0.5965 0.0722 0.124 Uiso 1 1 calc R . .
H20C H 0.2279 0.5258 0.0305 0.124 Uiso 1 1 calc R . .
C21 C 0.2786(8) 0.7828(6) 0.0140(3) 0.0825(17) Uani 1 1 d . . .
C22 C 0.4321(9) 0.8138(8) 0.0116(4) 0.124(3) Uani 1 1 d . . .
H22A H 0.4579 0.8585 -0.0227 0.186 Uiso 1 1 calc R . .
H22B H 0.4479 0.7461 0.0040 0.186 Uiso 1 1 calc R . .
H22C H 0.4870 0.8561 0.0519 0.186 Uiso 1 1 calc R . .
C23 C 0.2522(12) 0.8897(7) 0.0232(4) 0.126(3) Uani 1 1 d . . .
H23A H 0.2787 0.9327 -0.0117 0.189 Uiso 1 1 calc R . .
H23B H 0.3058 0.9340 0.0633 0.189 Uiso 1 1 calc R . .
H23C H 0.1554 0.8700 0.0239 0.189 Uiso 1 1 calc R . .
C24 C 0.1944(10) 0.7138(7) -0.0507(3) 0.106(2) Uani 1 1 d . . .
H24A H 0.2201 0.7587 -0.0849 0.159 Uiso 1 1 calc R . .
H24B H 0.0972 0.6920 -0.0501 0.159 Uiso 1 1 calc R . .
H24C H 0.2132 0.6474 -0.0576 0.159 Uiso 1 1 calc R . .
C25 C 0.6811(6) 0.6344(5) 0.1599(3) 0.0726(14) Uani 1 1 d . . .
C26 C 0.7276(9) 0.7426(7) 0.1272(4) 0.107(2) Uani 1 1 d . . .
H26A H 0.6534 0.7390 0.0945 0.160 Uiso 1 1 calc R . .
H26B H 0.8071 0.7493 0.1080 0.160 Uiso 1 1 calc R . .
H26C H 0.7514 0.8070 0.1588 0.160 Uiso 1 1 calc R . .
C27 C 0.6472(8) 0.5350(7) 0.1090(4) 0.113(3) Uani 1 1 d . . .
H27A H 0.5725 0.5308 0.0764 0.170 Uiso 1 1 calc R . .
H27B H 0.6201 0.4667 0.1286 0.170 Uiso 1 1 calc R . .
H27C H 0.7274 0.5445 0.0898 0.170 Uiso 1 1 calc R . .
C28 C 0.8018(7) 0.6438(7) 0.2123(3) 0.099(2) Uani 1 1 d . . .
H28A H 0.7768 0.5756 0.2320 0.149 Uiso 1 1 calc R . .
H28B H 0.8215 0.7067 0.2444 0.149 Uiso 1 1 calc R . .
H28C H 0.8826 0.6550 0.1932 0.149 Uiso 1 1 calc R . .
C29 C 0.1950(7) 0.5132(6) 0.2846(3) 0.0804(16) Uani 1 1 d . . .
C30 C 0.1888(10) 0.4123(8) 0.3171(5) 0.132(3) Uani 1 1 d . . .
H30A H 0.2632 0.4350 0.3532 0.197 Uiso 1 1 calc R . .
H30B H 0.1974 0.3573 0.2871 0.197 Uiso 1 1 calc R . .
H30C H 0.1017 0.3801 0.3319 0.197 Uiso 1 1 calc R . .
C31 C 0.1820(13) 0.6011(9) 0.3297(6) 0.180(6) Uani 1 1 d . . .
H31A H 0.2576 0.6264 0.3654 0.269 Uiso 1 1 calc R . .
H31B H 0.0958 0.5696 0.3453 0.269 Uiso 1 1 calc R . .
H31C H 0.1841 0.6638 0.3074 0.269 Uiso 1 1 calc R . .
C32 C 0.0753(10) 0.4765(11) 0.2287(5) 0.161(5) Uani 1 1 d . . .
H32A H 0.0779 0.5407 0.2078 0.241 Uiso 1 1 calc R . .
H32B H -0.0107 0.4442 0.2443 0.241 Uiso 1 1 calc R . .
H32C H 0.0829 0.4213 0.1984 0.241 Uiso 1 1 calc R . .
C33 C 0.6364(11) 0.3161(9) 0.2513(6) 0.141(4) Uani 1 1 d . . .
H33A H 0.6577 0.2558 0.2669 0.211 Uiso 1 1 calc R . .
H33B H 0.6889 0.3846 0.2800 0.211 Uiso 1 1 calc R . .
H33C H 0.6598 0.3259 0.2091 0.211 Uiso 1 1 calc R . .
C34 C 0.4533(14) 0.2703(9) 0.3113(6) 0.151(4) Uani 1 1 d . . .
H34A H 0.4817 0.2135 0.3272 0.227 Uiso 1 1 calc R . .
H34B H 0.3547 0.2455 0.3083 0.227 Uiso 1 1 calc R . .
H34C H 0.4992 0.3393 0.3403 0.227 Uiso 1 1 calc R . .
C35 C 0.4101(13) 0.1878(8) 0.2026(6) 0.149(4) Uani 1 1 d . . .
H35A H 0.4673 0.1450 0.2005 0.179 Uiso 1 1 calc R . .
H35B H 0.3311 0.1430 0.2214 0.179 Uiso 1 1 calc R . .
C36 C 0.364(2) 0.1938(15) 0.1449(8) 0.104(5) Uani 0.50 1 d P . .
H36A H 0.3109 0.1169 0.1242 0.125 Uiso 1 1 calc R . .
H36B H 0.4433 0.2249 0.1236 0.125 Uiso 1 1 calc R . .
C36' C 0.275(2) 0.1698(15) 0.1660(11) 0.116(6) Uani 0.50 1 d P . .
C37 C 0.1277(14) 0.2173(12) 0.1278(7) 0.191(6) Uani 1 1 d . . .
H37A H 0.0832 0.1500 0.0974 0.286 Uiso 1 1 calc R . .
H37B H 0.0930 0.2727 0.1152 0.286 Uiso 1 1 calc R . .
H37C H 0.1084 0.2001 0.1699 0.286 Uiso 1 1 calc R . .
C38 C 0.2966(13) 0.2749(9) 0.0648(5) 0.145(4) Uani 1 1 d . . .
H38A H 0.2429 0.2056 0.0370 0.217 Uiso 1 1 calc R . .
H38B H 0.3933 0.2954 0.0637 0.217 Uiso 1 1 calc R . .
H38C H 0.2698 0.3335 0.0506 0.217 Uiso 1 1 calc R . .
C39 C 0.210(2) 0.7449(19) 0.5584(14) 0.295(14) Uani 1 1 d . . .
H39A H 0.2989 0.7663 0.5851 0.443 Uiso 1 1 calc R . .
H39B H 0.1527 0.7713 0.5807 0.443 Uiso 1 1 calc R . .
H39C H 0.2217 0.7778 0.5191 0.443 Uiso 1 1 calc R . .
C40 C 0.150(3) 0.634(2) 0.5451(15) 0.309(17) Uani 1 1 d . . .
H40A H 0.1461 0.6104 0.5876 0.371 Uiso 1 1 calc R . .
H40B H 0.2228 0.6160 0.5301 0.371 Uiso 1 1 calc R . .
C41 C 0.028(3) 0.5509(15) 0.5075(12) 0.253(12) Uani 1 1 d . . .
H41A H -0.0436 0.5676 0.5241 0.303 Uiso 1 1 calc R . .
H41B H 0.0308 0.5777 0.4657 0.303 Uiso 1 1 calc R . .

loop_
_atom_site_aniso_label
_atom_site_aniso_U_11
_atom_site_aniso_U_22
_atom_site_aniso_U_33
_atom_site_aniso_U_23
_atom_site_aniso_U_13
_atom_site_aniso_U_12
Nd1 0.0620(2) 0.0599(2) 0.0604(2) 0.00459(13) 0.01602(13) 0.02305(15)
Na1 0.0889(17) 0.0661(13) 0.1013(16) 0.0051(12) 0.0282(13) 0.0328(12)
Si1 0.0867(12) 0.0898(12) 0.0655(9) 0.0079(8) 0.0086(8) 0.0344(10)
Si2 0.0625(9) 0.0674(9) 0.0628(8) 0.0025(7) 0.0141(6) 0.0253(7)
O1 0.076(2) 0.084(3) 0.073(2) 0.0042(19) 0.0285(19) 0.039(2)
O2 0.074(2) 0.072(2) 0.083(2) 0.0172(19) 0.031(2) 0.027(2)
N1 0.077(3) 0.075(3) 0.068(3) 0.003(2) 0.012(2) 0.022(2)
N2 0.089(3) 0.065(3) 0.066(3) 0.007(2) 0.016(2) 0.023(3)
N3 0.062(3) 0.066(3) 0.068(2) 0.003(2) 0.0151(19) 0.029(2)
N4 0.085(3) 0.074(3) 0.068(3) -0.001(2) 0.017(2) 0.041(3)
N5 0.131(6) 0.079(4) 0.136(6) 0.014(4) 0.001(5) 0.051(4)
N6 0.123(5) 0.079(4) 0.102(4) -0.001(3) 0.006(4) 0.042(4)
C1 0.067(3) 0.071(3) 0.071(3) -0.003(3) 0.009(3) 0.018(3)
C2 0.091(5) 0.087(5) 0.088(4) 0.008(4) -0.008(4) 0.015(4)
C3 0.095(6) 0.083(5) 0.122(6) 0.010(4) -0.007(5) 0.000(4)
C4 0.098(5) 0.073(4) 0.117(6) 0.015(4) 0.025(5) 0.008(4)
C5 0.092(4) 0.072(4) 0.078(4) 0.011(3) 0.021(3) 0.028(3)
C6 0.144(7) 0.077(4) 0.096(5) 0.027(4) 0.014(5) 0.029(5)
C7 0.126(7) 0.089(5) 0.098(5) 0.020(4) 0.009(4) 0.036(5)
C8 0.105(6) 0.135(7) 0.092(5) 0.016(5) 0.009(4) 0.060(5)
C9 0.110(6) 0.140(7) 0.070(4) 0.013(4) 0.014(4) 0.060(5)
C10 0.203(13) 0.259(15) 0.070(5) 0.052(7) 0.018(6) 0.127(12)
C11 0.181(11) 0.160(10) 0.108(6) -0.042(6) 0.038(7) 0.043(8)
C12 0.126(8) 0.228(13) 0.099(6) 0.038(7) 0.044(5) 0.070(9)
C13 0.065(3) 0.064(3) 0.069(3) 0.004(2) 0.021(2) 0.025(3)
C14 0.073(4) 0.076(4) 0.087(4) 0.001(3) 0.017(3) 0.032(3)
C15 0.086(5) 0.080(4) 0.119(6) 0.001(4) 0.030(4) 0.042(4)
C16 0.116(6) 0.076(4) 0.098(5) 0.003(3) 0.042(4) 0.048(4)
C17 0.123(6) 0.082(4) 0.071(3) 0.001(3) 0.023(3) 0.054(4)
C18 0.206(11) 0.144(8) 0.080(5) -0.028(5) -0.004(5) 0.114(8)
C19 0.066(4) 0.094(5) 0.085(4) -0.003(3) 0.009(3) 0.024(3)
C21 0.097(5) 0.084(4) 0.064(3) 0.008(3) 0.018(3) 0.033(4)
C22 0.106(6) 0.147(8) 0.097(5) 0.027(5) 0.043(5) 0.016(6)
C23 0.188(10) 0.101(6) 0.101(5) 0.030(4) 0.039(6) 0.064(6)
C24 0.127(7) 0.107(6) 0.070(4) 0.014(4) 0.013(4) 0.032(5)
C25 0.067(3) 0.080(4) 0.075(3) 0.002(3) 0.025(3) 0.031(3)
C26 0.098(5) 0.115(6) 0.123(6) 0.037(5) 0.056(5) 0.044(5)
C27 0.079(5) 0.118(6) 0.131(6) -0.027(5) 0.040(4) 0.028(4)
C28 0.077(5) 0.142(7) 0.092(4) 0.026(4) 0.022(3) 0.053(5)
C29 0.082(4) 0.083(4) 0.086(4) 0.024(3) 0.041(3) 0.033(3)
C30 0.120(7) 0.137(8) 0.157(8) 0.076(7) 0.056(6) 0.053(6)
C31 0.191(12) 0.122(8) 0.240(13) 0.007(8) 0.156(11) 0.042(8)
C32 0.079(6) 0.235(13) 0.146(8) 0.059(9) 0.032(6) 0.029(7)
C33 0.123(8) 0.140(9) 0.174(10) 0.043(7) 0.010(7) 0.071(7)
C34 0.195(13) 0.114(8) 0.163(10) 0.041(7) 0.042(9) 0.074(8)
C35 0.171(11) 0.080(6) 0.190(12) -0.005(6) -0.030(8) 0.065(6)
C36 0.134(16) 0.081(10) 0.099(11) 0.010(8) 0.023(11) 0.043(11)
C36' 0.103(14) 0.078(10) 0.155(18) 0.005(10) -0.006(12) 0.032(10)
C37 0.143(11) 0.181(13) 0.192(12) -0.055(10) 0.034(9) 0.016(9)
C38 0.179(11) 0.120(8) 0.120(7) -0.011(6) 0.042(7) 0.043(7)
C39 0.18(2) 0.30(3) 0.39(4) -0.03(3) 0.01(2) 0.11(2)
C40 0.30(4) 0.30(4) 0.28(3) 0.00(3) -0.04(2) 0.11(3)
C41 0.37(4) 0.24(3) 0.22(2) 0.04(3) 0.07(2) 0.18(4)

loop_
_atom_type_symbol
_atom_type_description
_atom_type_scat_dispersion_real
_atom_type_scat_dispersion_imag
_atom_type_scat_source
C C 0.0033 0.0016 'International Tables Vol C Tables 4.2.6.8 and 6.1.1.4'
H H 0.0000 0.0000 'International Tables Vol C Tables 4.2.6.8 and 6.1.1.4'
N N 0.0061 0.0033 'International Tables Vol C Tables 4.2.6.8 and 6.1.1.4'
Si Si 0.0817 0.0704 'International Tables Vol C Tables 4.2.6.8 and 6.1.1.4'
Nd Nd -0.1943 3.0179 'International Tables Vol C Tables 4.2.6.8 and 6.1.1.4'
O O 0.0106 0.0060 'International Tables Vol C Tables 4.2.6.8 and 6.1.1.4'
Na Na 0.0362 0.0249 'International Tables Vol C Tables 4.2.6.8 and 6.1.1.4'

loop_
_geom_angle_atom_site_label_1
_geom_angle_atom_site_label_2
_geom_angle_atom_site_label_3
_geom_angle
_geom_angle_site_symmetry_1
_geom_angle_site_symmetry_3
_geom_angle_publ_flag
O1 Nd1 O2 86.63(15) . . ?
O1 Nd1 N3 106.84(14) . . ?
O2 Nd1 N3 97.52(15) . . ?
O1 Nd1 N1 97.28(16) . . ?
O2 Nd1 N1 108.64(16) . . ?
N3 Nd1 N1 145.31(16) . . ?
O1 Nd1 N4 158.82(16) . . ?
O2 Nd1 N4 101.15(16) . . ?
N3 Nd1 N4 52.92(14) . . ?
N1 Nd1 N4 98.77(16) . . ?
O1 Nd1 N2 100.27(16) . . ?
O2 Nd1 N2 160.62(15) . . ?
N3 Nd1 N2 97.75(16) . . ?
N1 Nd1 N2 52.77(16) . . ?
N4 Nd1 N2 78.87(17) . . ?
O1 Nd1 C13 133.30(14) . . ?
O2 Nd1 C13 97.85(15) . . ?
N3 Nd1 C13 26.47(13) . . ?
N1 Nd1 C13 124.20(15) . . ?
N4 Nd1 C13 26.69(14) . . ?
N2 Nd1 C13 90.57(16) . . ?
O1 Nd1 C1 99.63(16) . . ?
O2 Nd1 C1 134.73(16) . . ?
N3 Nd1 C1 122.46(16) . . ?
N1 Nd1 C1 26.27(16) . . ?
N4 Nd1 C1 88.90(17) . . ?
N2 Nd1 C1 26.51(16) . . ?
C13 Nd1 C1 108.82(16) . . ?
O1 Nd1 Na1 43.07(11) . . ?
O2 Nd1 Na1 43.59(11) . . ?
N3 Nd1 Na1 107.94(11) . . ?
N1 Nd1 Na1 106.72(13) . . ?
N4 Nd1 Na1 141.49(13) . . ?
N2 Nd1 Na1 139.64(13) . . ?
C13 Nd1 Na1 125.51(12) . . ?
C1 Nd1 Na1 125.67(13) . . ?
O1 Na1 O2 80.81(15) . . ?
O1 Na1 N5 124.9(2) . . ?
O2 Na1 N5 131.2(2) . . ?
O1 Na1 N6 129.2(2) . . ?
O2 Na1 N6 126.2(2) . . ?
N5 Na1 N6 72.7(2) . . ?
O1 Na1 Nd1 40.34(9) . . ?
O2 Na1 Nd1 40.49(10) . . ?
N5 Na1 Nd1 142.9(2) . . ?
N6 Na1 Nd1 144.41(17) . . ?
N1 Si1 C7 106.8(3) . . ?
N1 Si1 C8 112.9(3) . . ?
C7 Si1 C8 107.6(4) . . ?
N1 Si1 C9 113.7(3) . . ?
C7 Si1 C9 107.2(4) . . ?
C8 Si1 C9 108.3(4) . . ?
N3 Si2 C20 106.5(3) . . ?
N3 Si2 C19 114.3(3) . . ?
C20 Si2 C19 105.7(3) . . ?
N3 Si2 C21 113.3(3) . . ?
C20 Si2 C21 108.4(3) . . ?
C19 Si2 C21 108.1(3) . . ?
C25 O1 Nd1 140.7(4) . . ?
C25 O1 Na1 121.5(4) . . ?
Nd1 O1 Na1 96.60(15) . . ?
C29 O2 Nd1 141.9(4) . . ?
C29 O2 Na1 121.5(4) . . ?
Nd1 O2 Na1 95.92(15) . . ?
C1 N1 Si1 127.9(4) . . ?
C1 N1 Nd1 97.9(3) . . ?
Si1 N1 Nd1 131.6(3) . . ?
C5 N2 C1 121.2(6) . . ?
C5 N2 Nd1 144.0(4) . . ?
C1 N2 Nd1 94.7(4) . . ?
C13 N3 Si2 128.2(4) . . ?
C13 N3 Nd1 97.6(3) . . ?
Si2 N3 Nd1 129.6(2) . . ?
C17 N4 C13 121.1(5) . . ?
C17 N4 Nd1 142.5(4) . . ?
C13 N4 Nd1 94.5(3) . . ?
C33 N5 C34 109.6(10) . . ?
C33 N5 C35 109.7(9) . . ?
C34 N5 C35 109.5(10) . . ?
C33 N5 Na1 113.9(6) . . ?
C34 N5 Na1 108.1(6) . . ?
C35 N5 Na1 105.9(5) . . ?
C37 N6 C38 108.0(9) . . ?
C37 N6 C36' 87.5(11) . . ?
C38 N6 C36' 128.6(12) . . ?
C37 N6 C36 124.3(11) . . ?
C38 N6 C36 97.2(9) . . ?
C36' N6 C36 40.4(9) . . ?
C37 N6 Na1 114.5(6) . . ?
C38 N6 Na1 111.8(6) . . ?
C36' N6 Na1 104.5(8) . . ?
C36 N6 Na1 99.7(8) . . ?
N1 C1 N2 114.6(5) . . ?
N1 C1 C2 126.7(6) . . ?
N2 C1 C2 118.7(6) . . ?
N1 C1 Nd1 55.8(3) . . ?
N2 C1 Nd1 58.8(3) . . ?
C2 C1 Nd1 177.3(5) . . ?
C3 C2 C1 119.1(7) . . ?
C2 C3 C4 121.0(7) . . ?
C3 C4 C5 118.6(7) . . ?
N2 C5 C4 121.3(6) . . ?
N2 C5 C6 116.2(6) . . ?
C4 C5 C6 122.5(6) . . ?
C12 C9 C11 108.2(8) . . ?
C12 C9 C10 108.7(8) . . ?
C11 C9 C10 110.7(9) . . ?
C12 C9 Si1 110.1(6) . . ?
C11 C9 Si1 110.6(6) . . ?
C10 C9 Si1 108.6(6) . . ?
N3 C13 N4 114.0(5) . . ?
N3 C13 C14 127.6(5) . . ?
N4 C13 C14 118.3(5) . . ?
N3 C13 Nd1 55.9(3) . . ?
N4 C13 Nd1 58.8(3) . . ?
C14 C13 Nd1 168.7(4) . . ?
C15 C14 C13 119.1(6) . . ?
C16 C15 C14 120.7(6) . . ?
C17 C16 C15 118.8(6) . . ?
N4 C17 C16 121.9(6) . . ?
N4 C17 C18 115.4(6) . . ?
C16 C17 C18 122.7(6) . . ?
C23 C21 C22 109.6(7) . . ?
C23 C21 C24 109.0(7) . . ?
C22 C21 C24 107.9(6) . . ?
C23 C21 Si2 110.9(5) . . ?
C22 C21 Si2 109.6(5) . . ?
C24 C21 Si2 109.8(5) . . ?
O1 C25 C27 109.7(5) . . ?
O1 C25 C28 110.1(5) . . ?
C27 C25 C28 110.4(6) . . ?
O1 C25 C26 110.5(5) . . ?
C27 C25 C26 108.1(6) . . ?
C28 C25 C26 108.0(6) . . ?
O2 C29 C31 109.4(6) . . ?
O2 C29 C30 110.4(6) . . ?
C31 C29 C30 111.3(7) . . ?
O2 C29 C32 108.9(5) . . ?
C31 C29 C32 108.0(8) . . ?
C30 C29 C32 108.8(8) . . ?
C36 C35 N5 121.2(11) . . ?
C35 C36 N6 121.9(14) . . ?
N6 C36' C37 45.3(7) . . ?
N6 C37 C36' 47.2(8) . . ?
C39 C40 C41 139(3) . . ?
C41 C41 C40 141(4) 2_566 . ?

loop_
_geom_bond_atom_site_label_1
_geom_bond_atom_site_label_2
_geom_bond_distance
_geom_bond_site_symmetry_2
_geom_bond_publ_flag
Nd1 O1 2.234(4) . ?
Nd1 O2 2.239(4) . ?
Nd1 N3 2.524(4) . ?
Nd1 N1 2.528(5) . ?
Nd1 N4 2.592(5) . ?
Nd1 N2 2.598(5) . ?
Nd1 C13 3.021(6) . ?
Nd1 C1 3.027(6) . ?
Nd1 Na1 3.429(2) . ?
Na1 O1 2.357(5) . ?
Na1 O2 2.377(5) . ?
Na1 N5 2.590(7) . ?
Na1 N6 2.597(7) . ?
Si1 N1 1.712(5) . ?
Si1 C7 1.877(8) . ?
Si1 C8 1.878(8) . ?
Si1 C9 1.917(7) . ?
Si2 N3 1.719(5) . ?
Si2 C20 1.883(6) . ?
Si2 C19 1.891(6) . ?
Si2 C21 1.905(6) . ?
O1 C25 1.388(7) . ?
O2 C29 1.411(7) . ?
N1 C1 1.353(8) . ?
N2 C5 1.350(8) . ?
N2 C1 1.356(7) . ?
N3 C13 1.358(6) . ?
N4 C17 1.353(7) . ?
N4 C13 1.361(7) . ?
N5 C33 1.444(12) . ?
N5 C34 1.450(12) . ?
N5 C35 1.454(12) . ?
N6 C37 1.414(14) . ?
N6 C38 1.424(11) . ?
N6 C36' 1.46(2) . ?
N6 C36 1.545(19) . ?
C1 C2 1.426(9) . ?
C2 C3 1.372(10) . ?
C3 C4 1.369(11) . ?
C4 C5 1.388(10) . ?
C5 C6 1.491(10) . ?
C9 C12 1.498(13) . ?
C9 C11 1.534(13) . ?
C9 C10 1.544(12) . ?
C13 C14 1.406(8) . ?
C14 C15 1.393(8) . ?
C15 C16 1.365(10) . ?
C16 C17 1.356(10) . ?
C17 C18 1.512(11) . ?
C21 C23 1.519(10) . ?
C21 C22 1.528(11) . ?
C21 C24 1.535(9) . ?
C25 C27 1.513(9) . ?
C25 C28 1.537(9) . ?
C25 C26 1.540(10) . ?
C29 C31 1.493(11) . ?
C29 C30 1.500(10) . ?
C29 C32 1.514(12) . ?
C35 C36 1.271(18) . ?
C36' C37 1.99(2) . ?
C39 C40 1.32(3) . ?
C40 C41 1.42(4) . ?
C41 C41 1.22(4) 2_566 ?
